data_1542638
loop_
_publ_author_name
'Zhang, Lianpeng'
'Peng, Zhixing'
'Wen, Qiaodong'
'Li, Xihui'
'Lu, Ping'
'Wang, Yanguang'

_publ_section_title
;
 Copper-Catalyzed Preparation of 2-Aryl-3-cyanobenzofurans with Bright
 Blue Photoluminescence.
;
_journal_issue 4
_journal_name_full 'Organic letters'
_journal_page_first 728
_journal_page_last 731
_journal_paper_doi 10.1021/acs.orglett.5b03704
_journal_volume 18
_journal_year 2016
_chemical_formula_moiety 'C16 H11 N O'
_chemical_formula_sum 'C16 H11 N O'
_chemical_formula_weight 233.26
_chemical_name_systematic
;
 ? 
;
_space_group_crystal_system monoclinic
_space_group_IT_number 14
_space_group_name_Hall '-P 2ybc'
_space_group_name_H-M_alt 'P 1 21/c 1'
_symmetry_space_group_name_Hall '-P 2ybc'
_symmetry_space_group_name_H-M 'P 1 21/c 1'
_atom_sites_solution_hydrogens geom
_atom_sites_solution_primary direct
_atom_sites_solution_secondary difmap
_audit_creation_date 2015-09-16
_audit_creation_method
;
Olex2 1.2
(compiled 2014.03.20 svn.r2914 for OlexSys, GUI svn.r4816)
;
_cell_angle_alpha 90.00
_cell_angle_beta 94.493(8)
_cell_angle_gamma 90.00
_cell_formula_units_Z 4
_cell_length_a 9.9587(8)
_cell_length_b 12.7222(10)
_cell_length_c 9.7025(8)
_cell_measurement_reflns_used 1390
_cell_measurement_temperature 293(2)
_cell_measurement_theta_max 29.3976
_cell_measurement_theta_min 3.1961
_cell_volume 1225.50(17)
_computing_cell_refinement
;
CrysAlisPro, Agilent Technologies,
Version 1.171.35.11 (release 16-05-2011 CrysAlis171 .NET)
(compiled May 16 2011,17:55:39)
;
_computing_data_collection
;
CrysAlisPro, Agilent Technologies,
Version 1.171.35.11 (release 16-05-2011 CrysAlis171 .NET)
(compiled May 16 2011,17:55:39)
;
_computing_data_reduction
;
CrysAlisPro, Agilent Technologies,
Version 1.171.35.11 (release 16-05-2011 CrysAlis171 .NET)
(compiled May 16 2011,17:55:39)
;
_computing_molecular_graphics 'Olex2 (Dolomanov et al., 2009)'
_computing_publication_material 'Olex2 (Dolomanov et al., 2009)'
_computing_structure_refinement 'ShelXL (Sheldrick, 2008)'
_computing_structure_solution 'ShelXS (Sheldrick, 2008)'
_diffrn_ambient_temperature 293.15
_diffrn_detector_area_resol_mean 10.3592
_diffrn_measured_fraction_theta_full 0.998
_diffrn_measured_fraction_theta_max 0.998
_diffrn_measurement_device_type 'Xcalibur, Atlas, Gemini ultra'
_diffrn_measurement_method '\w scans'
_diffrn_orient_matrix_UB_11 -0.0136949000
_diffrn_orient_matrix_UB_12 0.0480317000
_diffrn_orient_matrix_UB_13 0.0333363000
_diffrn_orient_matrix_UB_21 0.0648936000
_diffrn_orient_matrix_UB_22 0.0187403000
_diffrn_orient_matrix_UB_23 -0.0127695000
_diffrn_orient_matrix_UB_31 -0.0265180000
_diffrn_orient_matrix_UB_32 0.0212638000
_diffrn_orient_matrix_UB_33 -0.0640499000
_diffrn_radiation_monochromator graphite
_diffrn_radiation_type MoK\a
_diffrn_radiation_wavelength 0.71073
_diffrn_reflns_av_R_equivalents 0.0326
_diffrn_reflns_av_unetI/netI 0.0379
_diffrn_reflns_limit_h_max 9
_diffrn_reflns_limit_h_min -11
_diffrn_reflns_limit_k_max 12
_diffrn_reflns_limit_k_min -15
_diffrn_reflns_limit_l_max 11
_diffrn_reflns_limit_l_min -11
_diffrn_reflns_number 4614
_diffrn_reflns_theta_full 25.35
_diffrn_reflns_theta_max 25.35
_diffrn_reflns_theta_min 3.20
_diffrn_source 'Enhance (Mo) X-ray Source'
_exptl_absorpt_coefficient_mu 0.079
_exptl_absorpt_correction_T_max 1.00000
_exptl_absorpt_correction_T_min 0.95559
_exptl_absorpt_correction_type multi-scan
_exptl_absorpt_process_details
;
CrysAlisPro, Agilent Technologies,
Version 1.171.35.11 (release 16-05-2011 CrysAlis171 .NET)
(compiled May 16 2011,17:55:39)
Empirical absorption correction using spherical harmonics,
 implemented in SCALE3 ABSPACK scaling algorithm.
;
_exptl_crystal_colour colourless
_exptl_crystal_colour_primary colourless
_exptl_crystal_density_diffrn 1.264
_exptl_crystal_density_method 'not measured'
_exptl_crystal_description block
_exptl_crystal_F_000 488
_exptl_crystal_size_max 0.48
_exptl_crystal_size_mid 0.4
_exptl_crystal_size_min 0.32
_refine_diff_density_max 0.142
_refine_diff_density_min -0.132
_refine_diff_density_rms 0.027
_refine_ls_extinction_coef 0.017(3)
_refine_ls_extinction_expression Fc^*^=kFc[1+0.001xFc^2^\l^3^/sin(2\q)]^-1/4^
_refine_ls_extinction_method SHELXL
_refine_ls_goodness_of_fit_ref 1.014
_refine_ls_hydrogen_treatment constr
_refine_ls_matrix_type full
_refine_ls_number_parameters 165
_refine_ls_number_reflns 2235
_refine_ls_number_restraints 0
_refine_ls_restrained_S_all 1.014
_refine_ls_R_factor_all 0.0691
_refine_ls_R_factor_gt 0.0428
_refine_ls_shift/su_max 0.000
_refine_ls_shift/su_mean 0.000
_refine_ls_structure_factor_coef Fsqd
_refine_ls_weighting_details 'calc w=1/[\s^2^(Fo^2^)+(0.0582P)^2^+0.0190P] where P=(Fo^2^+2Fc^2^)/3'
_refine_ls_weighting_scheme calc
_refine_ls_wR_factor_gt 0.1023
_refine_ls_wR_factor_ref 0.1195
_reflns_number_gt 1538
_reflns_number_total 2235
_reflns_threshold_expression >2sigma(I)
_cod_data_source_file ol5b03704_si_003.cif
_cod_data_source_block 150915_zlp0089
_cod_database_code 1542638
_chemical_oxdiff_formula 'C30 H20 n8 O10 u1'
_reflns_odcompleteness_completeness 99.51
_reflns_odcompleteness_iscentric 1
_reflns_odcompleteness_theta 26.32
_olex2_refinement_description
;
1. Fixed Uiso
 At 1.2 times of:
  All C(H) groups
 At 1.5 times of:
  All C(H,H,H) groups
2.a Aromatic/amide H refined with riding coordinates:
 C1(H1), C2(H2), C4(H4), C11(H11), C12(H12), C13(H13), C14(H14), C15(H15)
2.b Idealised Me refined as rotating group:
 C9(H9A,H9B,H9C)
;

loop_
_space_group_symop_id
_space_group_symop_operation_xyz
1 'x, y, z'
2 '-x, y+1/2, -z+1/2'
3 '-x, -y, -z'
4 'x, -y-1/2, z-1/2'

loop_
_atom_site_label
_atom_site_type_symbol
_atom_site_fract_x
_atom_site_fract_y
_atom_site_fract_z
_atom_site_U_iso_or_equiv
_atom_site_adp_type
_atom_site_occupancy
_atom_site_calc_flag
_atom_site_refinement_flags_posn
O1 O 0.74979(11) 0.63805(7) 0.13543(11) 0.0607(4) Uani 1 d .
N1 N 0.70235(16) 1.00430(11) 0.04493(17) 0.0787(5) Uani 1 d .
C1 C 0.93049(19) 0.61913(16) 0.32369(18) 0.0745(6) Uani 1 d .
H1 H 0.9268 0.5461 0.3264 0.089 Uiso 1 calc R
C2 C 1.0201(2) 0.67536(18) 0.40988(19) 0.0820(6) Uani 1 d .
H2 H 1.0794 0.6386 0.4711 0.098 Uiso 1 calc R
C3 C 1.02653(17) 0.78550(18) 0.40994(18) 0.0717(5) Uani 1 d .
C4 C 0.93944(15) 0.83987(15) 0.31878(16) 0.0622(5) Uani 1 d .
H4 H 0.9413 0.9129 0.3173 0.075 Uiso 1 calc R
C5 C 0.84821(15) 0.78525(12) 0.22850(15) 0.0525(4) Uani 1 d .
C6 C 0.84617(16) 0.67705(13) 0.23295(16) 0.0573(4) Uani 1 d .
C7 C 0.69063(15) 0.72338(11) 0.06775(15) 0.0510(4) Uani 1 d .
C8 C 0.74738(14) 0.81380(11) 0.12091(15) 0.0499(4) Uani 1 d .
C9 C 1.12655(18) 0.8409(2) 0.50811(19) 0.1011(8) Uani 1 d .
H9A H 1.1075 0.8254 0.6015 0.152 Uiso 1 calc GR
H9B H 1.1204 0.9153 0.4927 0.152 Uiso 1 calc GR
H9C H 1.2158 0.8173 0.4930 0.152 Uiso 1 calc GR
C10 C 0.58672(16) 0.70106(12) -0.04220(16) 0.0525(4) Uani 1 d .
C11 C 0.56980(18) 0.59986(13) -0.09549(18) 0.0675(5) Uani 1 d .
H11 H 0.6246 0.5455 -0.0601 0.081 Uiso 1 calc R
C12 C 0.4713(2) 0.58017(16) -0.20115(19) 0.0782(6) Uani 1 d .
H12 H 0.4600 0.5124 -0.2359 0.094 Uiso 1 calc R
C13 C 0.3907(2) 0.65931(17) -0.25477(19) 0.0782(6) Uani 1 d .
H13 H 0.3257 0.6455 -0.3266 0.094 Uiso 1 calc R
C14 C 0.40585(19) 0.75935(17) -0.20249(18) 0.0762(5) Uani 1 d .
H14 H 0.3506 0.8132 -0.2386 0.091 Uiso 1 calc R
C15 C 0.50223(17) 0.77999(13) -0.09714(17) 0.0648(5) Uani 1 d .
H15 H 0.5112 0.8479 -0.0620 0.078 Uiso 1 calc R
C16 C 0.71920(15) 0.91862(13) 0.07636(16) 0.0558(4) Uani 1 d .

loop_
_atom_site_aniso_label
_atom_site_aniso_U_11
_atom_site_aniso_U_22
_atom_site_aniso_U_33
_atom_site_aniso_U_23
_atom_site_aniso_U_13
_atom_site_aniso_U_12
O1 0.0756(8) 0.0456(6) 0.0617(7) 0.0064(5) 0.0114(6) 0.0096(5)
N1 0.0855(11) 0.0518(9) 0.0967(12) 0.0127(8) -0.0070(9) -0.0006(8)
C1 0.0865(13) 0.0741(12) 0.0649(11) 0.0164(9) 0.0181(11) 0.0329(11)
C2 0.0711(12) 0.1196(19) 0.0554(11) 0.0121(12) 0.0062(9) 0.0376(13)
C3 0.0553(10) 0.1079(16) 0.0524(10) 0.0040(10) 0.0072(8) 0.0161(10)
C4 0.0561(10) 0.0746(11) 0.0561(10) 0.0009(8) 0.0063(8) 0.0017(9)
C5 0.0519(9) 0.0571(10) 0.0496(9) 0.0059(7) 0.0102(8) 0.0081(8)
C6 0.0600(10) 0.0615(10) 0.0514(9) 0.0064(8) 0.0107(8) 0.0142(8)
C7 0.0576(9) 0.0462(9) 0.0506(9) 0.0064(7) 0.0122(8) 0.0065(7)
C8 0.0536(9) 0.0461(8) 0.0502(9) 0.0044(7) 0.0057(7) 0.0029(7)
C9 0.0665(12) 0.170(2) 0.0654(12) -0.0087(13) -0.0058(10) 0.0072(13)
C10 0.0584(9) 0.0526(9) 0.0479(9) 0.0001(7) 0.0129(7) -0.0038(8)
C11 0.0820(12) 0.0544(10) 0.0677(11) -0.0046(9) 0.0170(10) -0.0098(9)
C12 0.0958(14) 0.0686(12) 0.0718(12) -0.0180(10) 0.0170(11) -0.0259(11)
C13 0.0773(12) 0.0942(15) 0.0628(11) -0.0131(11) 0.0035(10) -0.0208(12)
C14 0.0758(12) 0.0818(13) 0.0688(11) -0.0062(10) -0.0090(10) -0.0036(10)
C15 0.0697(11) 0.0593(10) 0.0637(11) -0.0072(8) -0.0057(9) -0.0007(9)
C16 0.0575(9) 0.0504(10) 0.0586(10) 0.0035(8) -0.0010(8) 0.0000(8)

loop_
_atom_type_symbol
_atom_type_description
_atom_type_scat_dispersion_real
_atom_type_scat_dispersion_imag
_atom_type_scat_source
C C 0.0033 0.0016 'International Tables Vol C Tables 4.2.6.8 and 6.1.1.4'
H H 0.0000 0.0000 'International Tables Vol C Tables 4.2.6.8 and 6.1.1.4'
N N 0.0061 0.0033 'International Tables Vol C Tables 4.2.6.8 and 6.1.1.4'
O O 0.0106 0.0060 'International Tables Vol C Tables 4.2.6.8 and 6.1.1.4'

loop_
_geom_angle_atom_site_label_1
_geom_angle_atom_site_label_2
_geom_angle_atom_site_label_3
_geom_angle
C7 O1 C6 106.92(11)
C2 C1 H1 121.8
C2 C1 C6 116.32(19)
C6 C1 H1 121.8
C1 C2 H2 118.4
C1 C2 C3 123.17(17)
C3 C2 H2 118.4
C2 C3 C9 119.83(18)
C4 C3 C2 118.41(17)
C4 C3 C9 121.8(2)
C3 C4 H4 120.0
C3 C4 C5 119.96(18)
C5 C4 H4 120.0
C4 C5 C8 135.47(15)
C6 C5 C4 119.21(14)
C6 C5 C8 105.32(13)
C1 C6 O1 126.75(16)
C5 C6 O1 110.33(13)
C5 C6 C1 122.92(17)
O1 C7 C10 116.68(13)
C8 C7 O1 109.58(14)
C8 C7 C10 133.73(13)
C7 C8 C5 107.85(13)
C7 C8 C16 127.52(14)
C16 C8 C5 124.57(13)
C3 C9 H9A 109.5
C3 C9 H9B 109.5
C3 C9 H9C 109.5
H9A C9 H9B 109.5
H9A C9 H9C 109.5
H9B C9 H9C 109.5
C11 C10 C7 120.74(14)
C15 C10 C7 120.99(14)
C15 C10 C11 118.28(15)
C10 C11 H11 120.0
C12 C11 C10 120.00(18)
C12 C11 H11 120.0
C11 C12 H12 119.7
C13 C12 C11 120.65(17)
C13 C12 H12 119.7
C12 C13 H13 120.1
C12 C13 C14 119.89(18)
C14 C13 H13 120.1
C13 C14 H14 119.9
C15 C14 C13 120.17(19)
C15 C14 H14 119.9
C10 C15 H15 119.5
C14 C15 C10 120.99(16)
C14 C15 H15 119.5
N1 C16 C8 176.42(17)

loop_
_geom_bond_atom_site_label_1
_geom_bond_atom_site_label_2
_geom_bond_distance
O1 C6 1.3859(18)
O1 C7 1.3770(17)
N1 C16 1.1408(18)
C1 H1 0.9300
C1 C2 1.375(3)
C1 C6 1.381(2)
C2 H2 0.9300
C2 C3 1.403(3)
C3 C4 1.376(2)
C3 C9 1.499(3)
C4 H4 0.9300
C4 C5 1.397(2)
C5 C6 1.377(2)
C5 C8 1.437(2)
C7 C8 1.365(2)
C7 C10 1.455(2)
C8 C16 1.423(2)
C9 H9A 0.9600
C9 H9B 0.9600
C9 H9C 0.9600
C10 C11 1.393(2)
C10 C15 1.389(2)
C11 H11 0.9300
C11 C12 1.385(2)
C12 H12 0.9300
C12 C13 1.365(3)
C13 H13 0.9300
C13 C14 1.374(3)
C14 H14 0.9300
C14 C15 1.372(2)
C15 H15 0.9300

loop_
_geom_torsion_atom_site_label_1
_geom_torsion_atom_site_label_2
_geom_torsion_atom_site_label_3
_geom_torsion_atom_site_label_4
_geom_torsion
O1 C7 C8 C5 -0.06(17)
O1 C7 C8 C16 177.16(14)
O1 C7 C10 C11 -13.6(2)
O1 C7 C10 C15 166.63(14)
C1 C2 C3 C4 -0.4(3)
C1 C2 C3 C9 179.49(17)
C2 C1 C6 O1 178.90(15)
C2 C1 C6 C5 -1.0(2)
C2 C3 C4 C5 -0.4(2)
C3 C4 C5 C6 0.5(2)
C3 C4 C5 C8 -178.51(16)
C4 C5 C6 O1 -179.68(13)
C4 C5 C6 C1 0.3(2)
C4 C5 C8 C7 179.39(17)
C4 C5 C8 C16 2.1(3)
C5 C8 C16 N1 8(3)
C6 O1 C7 C8 -0.18(17)
C6 O1 C7 C10 178.94(12)
C6 C1 C2 C3 1.1(3)
C6 C5 C8 C7 0.28(17)
C6 C5 C8 C16 -177.04(15)
C7 O1 C6 C1 -179.57(15)
C7 O1 C6 C5 0.37(17)
C7 C8 C16 N1 -169(3)
C7 C10 C11 C12 -179.33(15)
C7 C10 C15 C14 178.82(15)
C8 C5 C6 O1 -0.40(17)
C8 C5 C6 C1 179.54(15)
C8 C7 C10 C11 165.22(17)
C8 C7 C10 C15 -14.5(3)
C9 C3 C4 C5 179.67(15)
C10 C7 C8 C5 -178.98(16)
C10 C7 C8 C16 -1.8(3)
C10 C11 C12 C13 0.5(3)
C11 C10 C15 C14 -0.9(3)
C11 C12 C13 C14 -0.9(3)
C12 C13 C14 C15 0.4(3)
C13 C14 C15 C10 0.5(3)
C15 C10 C11 C12 0.4(2)
